data_7245600
loop_
_publ_author_name
'Aldum, J. Collen'
'Jones, Isabelle'
'McGonigal, Paul R.'
'Spagnoli, Dino'
'Stapleton, Nicholas D.'
'Turner, Gemma F.'
'Moggach, Stephen A.'

_publ_section_title
;
 The structure of methanol at 5.09 GPa: the fortuitous formation of a new
 high-pressure phase
;
_journal_name_full CrystEngComm
_journal_paper_doi 10.1039/D2CE01157C
_journal_year 2022
_chemical_formula_moiety 'C H4 O'
_chemical_formula_sum 'C H4 O'
_chemical_formula_weight 32.04
_space_group_crystal_system monoclinic
_space_group_IT_number 14
_space_group_name_Hall '-P 2ybc'
_space_group_name_H-M_alt 'P 1 21/c 1'
_atom_sites_solution_hydrogens geom
_audit_creation_date 2022-08-22
_audit_creation_method
;
Olex2 1.3
(compiled 2020.11.12 svn.r5f609507 for OlexSys, GUI svn.r6408)
;
_audit_update_record
;
2022-08-22 deposited with the CCDC.	2022-09-27 downloaded from the CCDC.
;
_cell_angle_alpha 90
_cell_angle_beta 126.69(7)
_cell_angle_gamma 90
_cell_formula_units_Z 12
_cell_length_a 4.3989(19)
_cell_length_b 11.809(16)
_cell_length_c 10.981(5)
_cell_measurement_reflns_used 787
_cell_measurement_temperature 293(2)
_cell_measurement_theta_max 19.2140
_cell_measurement_theta_min 4.5890
_cell_volume 457.4(8)
_computing_cell_refinement 'CrysAlisPro 1.171.41.93a (Rigaku OD, 2020)'
_computing_data_collection 'CrysAlisPro 1.171.41.93a (Rigaku OD, 2020)'
_computing_data_reduction 'CrysAlisPro 1.171.41.93a (Rigaku OD, 2020)'
_computing_molecular_graphics 'Olex2 1.3 (Dolomanov et al., 2009)'
_computing_publication_material 'Olex2 1.3 (Dolomanov et al., 2009)'
_computing_structure_refinement 'SHELXL 2018/3 (Sheldrick, 2015)'
_computing_structure_solution 'SHELXT  (Sheldrick, 2015)'
_diffrn_ambient_temperature 293(2)
_diffrn_detector 'Hybrid Pixel Array Detector'
_diffrn_detector_area_resol_mean 10.0000
_diffrn_detector_type HyPix
_diffrn_measured_fraction_theta_full 0.609
_diffrn_measured_fraction_theta_max 0.609
_diffrn_measurement_details
;
List of Runs (angles in degrees, time in seconds):

  # Type    Start    End  Width  t~exp~   \w     \q     \k     \f   Frames
#--------------------------------------------------------------------------
  1  \w      4.00  70.00   0.50   30.00    --   27.00   0.00 150.00  132
  2  \w     -5.00  57.00   0.50   30.00    --   27.00 -53.00  17.00  124
  3  \w    -51.00 -18.00   0.50   30.00    --   27.00 134.00 123.00   66
  4  \w    -30.00  27.00   0.50   30.00    --   27.00  39.00 -12.00  114
  5  \w    -25.00  33.00   0.50   30.00    --   27.00  13.00  -3.00  116
  6  \w      8.00  74.00   0.50   30.00    --   27.00 -97.00-143.00  132
  7  \w    -28.00   4.00   0.50   30.00    --   27.00  97.00 -35.00   64
  8  \w    -57.00   5.00   0.50   30.00    --  -27.00  53.00 -17.00  124
  9  \w    -14.00  15.00   0.50   30.00    --  -27.00 -81.00  29.00   58
 10  \w     -6.00  26.00   0.50   30.00    --  -27.00 -97.00  35.00   64
 11  \w    -22.00  13.00   0.50   30.00    --  -27.00 -53.00  17.00   70
 12  \w     -6.00  27.00   0.50   30.00    --  -27.00 -97.00-143.00   66
 13  \w    -20.00  11.00   0.50   30.00    --   27.00  81.00 151.00   62
 14  \w    -29.00   3.00   0.50   30.00    --   27.00  97.00 -35.00   64
 15  \w     16.00  46.00   0.50   30.00    --   27.00-114.00  44.00   60
 16  \w    -52.00  17.00   0.50   30.00    --  -27.00  39.00 167.00  138
 17  \w    -25.00  29.00   0.50   30.00    --  -27.00 -39.00  12.00  108
 18  \w    -28.00  28.00   0.50   30.00    --  -27.00 -39.00-167.00  112
 19  \w      5.00  39.00   0.50   30.00    --  -27.00-114.00  44.00   68
;
_diffrn_measurement_device 'four-circle diffractometer'
_diffrn_measurement_device_type 'XtaLAB Synergy, Single source at home/near, HyPix'
_diffrn_measurement_method '\w scans'
_diffrn_orient_matrix_type 'CrysAlisPro convention (1999,Acta A55,543-557)'
_diffrn_orient_matrix_UB_11 0.0325343000
_diffrn_orient_matrix_UB_12 0.0567113000
_diffrn_orient_matrix_UB_13 0.0271396000
_diffrn_orient_matrix_UB_21 0.0368828000
_diffrn_orient_matrix_UB_22 -0.0199844000
_diffrn_orient_matrix_UB_23 0.0684780000
_diffrn_orient_matrix_UB_31 0.1948301000
_diffrn_orient_matrix_UB_32 -0.0054304000
_diffrn_orient_matrix_UB_33 0.0321988000
_diffrn_radiation_monochromator mirror
_diffrn_radiation_probe x-ray
_diffrn_radiation_type 'Mo K\a'
_diffrn_radiation_wavelength 0.71073
_diffrn_reflns_av_R_equivalents 0.0989
_diffrn_reflns_av_unetI/netI 0.0633
_diffrn_reflns_Laue_measured_fraction_full 0.609
_diffrn_reflns_Laue_measured_fraction_max 0.609
_diffrn_reflns_limit_h_max 4
_diffrn_reflns_limit_h_min -4
_diffrn_reflns_limit_k_max 6
_diffrn_reflns_limit_k_min -6
_diffrn_reflns_limit_l_max 10
_diffrn_reflns_limit_l_min -10
_diffrn_reflns_number 1821
_diffrn_reflns_point_group_measured_fraction_full 0.609
_diffrn_reflns_point_group_measured_fraction_max 0.609
_diffrn_reflns_theta_full 19.330
_diffrn_reflns_theta_max 19.330
_diffrn_reflns_theta_min 4.630
_diffrn_source 'micro-focus sealed X-ray tube'
_diffrn_source_type 'PhotonJet (Mo) X-ray Source'
_exptl_absorpt_coefficient_mu 0.122
_exptl_absorpt_correction_T_max 1.00000
_exptl_absorpt_correction_T_min 0.39510
_exptl_absorpt_correction_type multi-scan
_exptl_absorpt_process_details
;
CrysAlisPro 1.171.41.93a (Rigaku Oxford Diffraction, 2020)
Empirical absorption correction using spherical harmonics,
implemented in SCALE3 ABSPACK scaling algorithm.
;
_exptl_crystal_colour 'clear light colourless'
_exptl_crystal_colour_lustre clear
_exptl_crystal_colour_modifier light
_exptl_crystal_colour_primary colourless
_exptl_crystal_density_diffrn 1.396
_exptl_crystal_description block
_exptl_crystal_F_000 216
_exptl_crystal_size_max 0.2
_exptl_crystal_size_mid 0.2
_exptl_crystal_size_min 0.1
_refine_diff_density_max 0.235
_refine_diff_density_min -0.268
_refine_diff_density_rms 0.071
_refine_ls_extinction_method none
_refine_ls_goodness_of_fit_ref 1.155
_refine_ls_hydrogen_treatment constr
_refine_ls_matrix_type full
_refine_ls_number_parameters 31
_refine_ls_number_reflns 234
_refine_ls_number_restraints 0
_refine_ls_restrained_S_all 1.155
_refine_ls_R_factor_all 0.1061
_refine_ls_R_factor_gt 0.0858
_refine_ls_shift/su_max 0.000
_refine_ls_shift/su_mean 0.000
_refine_ls_structure_factor_coef Fsqd
_refine_ls_weighting_details 'w=1/[\s^2^(Fo^2^)+(0.1632P)^2^+0.2380P] where P=(Fo^2^+2Fc^2^)/3'
_refine_ls_weighting_scheme calc
_refine_ls_wR_factor_gt 0.2219
_refine_ls_wR_factor_ref 0.2442
_reflns_Friedel_coverage 0.000
_reflns_number_gt 181
_reflns_number_total 234
_reflns_threshold_expression 'I > 2\s(I)'
_cod_data_source_file d2ce01157c2.cif
_cod_data_source_block tpe_10_hp1
_cod_database_code 7245600
_shelx_shelxl_version_number 2018/3
_chemical_oxdiff_formula 'C26 H20'
_chemical_oxdiff_usercomment 'TPE_as_10 @ 5.094 GPa'
_shelx_space_group_comment
;
The symmetry employed for this shelxl refinement is uniquely defined
by the following loop, which should always be used as a source of
symmetry information in preference to the above space-group names.
They are only intended as comments.
;
_shelx_estimated_absorpt_t_max 0.988
_shelx_estimated_absorpt_t_min 0.976
_reflns_odcompleteness_completeness 37.70
_reflns_odcompleteness_iscentric 1
_reflns_odcompleteness_theta 23.21
_olex2_refinement_description
;
1. Fixed Uiso
 At 1.5 times of:
  All C(H,H,H) groups, All O(H) groups
2. Uiso/Uaniso restraints and constraints
Uanis(O001) = Uanis(C006) = Uanis(O002) = Uanis(C004) = Uanis(O003) =
Uanis(C005)
3.a Idealised Me refined as rotating group:
 C004(H00D,H00E,H00F), C005(H00G,H00H,H00I), C006(H00A,H00B,H00C)
3.b Idealised tetrahedral OH refined as rotating group:
 O001(H001), O002(H002), O003(H003)
;
_olex2_submission_special_instructions 'No special instructions were received'
_oxdiff_exptl_absorpt_empirical_details
;
Empirical correction (ABSPACK) includes:
- Absorption correction using spherical harmonics
- Frame scaling
;
_oxdiff_exptl_absorpt_empirical_full_max 3.529
_oxdiff_exptl_absorpt_empirical_full_min 0.476

loop_
_space_group_symop_operation_xyz
'x, y, z'
'-x, y+1/2, -z+1/2'
'-x, -y, -z'
'x, -y-1/2, z-1/2'

loop_
_atom_site_label
_atom_site_type_symbol
_atom_site_fract_x
_atom_site_fract_y
_atom_site_fract_z
_atom_site_U_iso_or_equiv
_atom_site_adp_type
_atom_site_occupancy
_atom_site_site_symmetry_order
_atom_site_calc_flag
_atom_site_refinement_flags_posn
_atom_site_refinement_flags_adp
_atom_site_refinement_flags_occupancy
_atom_site_disorder_assembly
_atom_site_disorder_group
O001 O 0.0816(14) 0.5999(8) 0.4373(5) 0.066(3) Uani 1 1 d . . . . .
H001 H -0.111064 0.630551 0.365432 0.099 Uiso 1 1 calc R U . . .
O002 O 0.5196(12) 0.7985(11) 0.6816(6) 0.066(3) Uani 1 1 d . . . . .
H002 H 0.513932 0.738988 0.718709 0.099 Uiso 1 1 calc R U . . .
O003 O 0.4003(14) 0.5903(9) 0.7372(6) 0.066(3) Uani 1 1 d . . . . .
H003 H 0.273481 0.553627 0.658268 0.099 Uiso 1 1 calc R U . . .
C004 C 0.141(2) 0.8452(12) 0.5833(9) 0.066(3) Uani 1 1 d . . . . .
H00D H 0.013167 0.814475 0.482998 0.099 Uiso 1 1 calc R U . . .
H00E H 0.155424 0.926111 0.579346 0.099 Uiso 1 1 calc R U . . .
H00F H 0.001756 0.826106 0.622433 0.099 Uiso 1 1 calc R U . . .
C005 C 0.258(2) 0.5743(14) 0.8204(10) 0.066(3) Uani 1 1 d . . . . .
H00G H 0.019754 0.612704 0.770985 0.099 Uiso 1 1 calc R U . . .
H00H H 0.434502 0.604450 0.920798 0.099 Uiso 1 1 calc R U . . .
H00I H 0.223456 0.494888 0.826648 0.099 Uiso 1 1 calc R U . . .
C006 C 0.398(2) 0.6296(15) 0.4364(9) 0.066(3) Uani 1 1 d . . . . .
H00A H 0.346731 0.700046 0.383750 0.099 Uiso 1 1 calc R U . . .
H00B H 0.436186 0.571265 0.385764 0.099 Uiso 1 1 calc R U . . .
H00C H 0.622313 0.637078 0.538933 0.099 Uiso 1 1 calc R U . . .

loop_
_atom_site_aniso_label
_atom_site_aniso_U_11
_atom_site_aniso_U_22
_atom_site_aniso_U_33
_atom_site_aniso_U_23
_atom_site_aniso_U_13
_atom_site_aniso_U_12
O001 0.030(2) 0.122(9) 0.036(2) 0.001(2) 0.0145(17) 0.002(2)
O002 0.030(2) 0.122(9) 0.036(2) 0.001(2) 0.0145(17) 0.002(2)
O003 0.030(2) 0.122(9) 0.036(2) 0.001(2) 0.0145(17) 0.002(2)
C004 0.030(2) 0.122(9) 0.036(2) 0.001(2) 0.0145(17) 0.002(2)
C005 0.030(2) 0.122(9) 0.036(2) 0.001(2) 0.0145(17) 0.002(2)
C006 0.030(2) 0.122(9) 0.036(2) 0.001(2) 0.0145(17) 0.002(2)

loop_
_atom_type_symbol
_atom_type_description
_atom_type_scat_dispersion_real
_atom_type_scat_dispersion_imag
_atom_type_scat_source
C C 0.0033 0.0016 'International Tables Vol C Tables 4.2.6.8 and 6.1.1.4'
H H 0.0000 0.0000 'International Tables Vol C Tables 4.2.6.8 and 6.1.1.4'
O O 0.0106 0.0060 'International Tables Vol C Tables 4.2.6.8 and 6.1.1.4'

loop_
_geom_angle_atom_site_label_1
_geom_angle_atom_site_label_2
_geom_angle_atom_site_label_3
_geom_angle
_geom_angle_site_symmetry_1
_geom_angle_site_symmetry_3
_geom_angle_publ_flag
C006 O001 H001 109.5 . . ?
C004 O002 H002 109.5 . . ?
C005 O003 H003 109.5 . . ?
O002 C004 H00D 109.5 . . ?
O002 C004 H00E 109.5 . . ?
O002 C004 H00F 109.5 . . ?
H00D C004 H00E 109.5 . . ?
H00D C004 H00F 109.5 . . ?
H00E C004 H00F 109.5 . . ?
O003 C005 H00G 109.5 . . ?
O003 C005 H00H 109.5 . . ?
O003 C005 H00I 109.5 . . ?
H00G C005 H00H 109.5 . . ?
H00G C005 H00I 109.5 . . ?
H00H C005 H00I 109.5 . . ?
O001 C006 H00A 109.5 . . ?
O001 C006 H00B 109.5 . . ?
O001 C006 H00C 109.5 . . ?
H00A C006 H00B 109.5 . . ?
H00A C006 H00C 109.5 . . ?
H00B C006 H00C 109.5 . . ?

loop_
_geom_bond_atom_site_label_1
_geom_bond_atom_site_label_2
_geom_bond_distance
_geom_bond_site_symmetry_2
_geom_bond_publ_flag
O001 H001 0.8200 . ?
O001 C006 1.442(11) . ?
O002 H002 0.8200 . ?
O002 C004 1.449(10) . ?
O003 H003 0.8200 . ?
O003 C005 1.393(9) . ?
C004 H00D 0.9600 . ?
C004 H00E 0.9600 . ?
C004 H00F 0.9600 . ?
C005 H00G 0.9600 . ?
C005 H00H 0.9600 . ?
C005 H00I 0.9600 . ?
C006 H00A 0.9600 . ?
C006 H00B 0.9600 . ?
C006 H00C 0.9600 . ?
